data_4346138
loop_
_publ_author_name
'Brown, Christopher C.'
'Rominger, Frank'
'Limbach, Michael'
'Hofmann, Peter'

_publ_section_title
;
 Bulky N-Phosphino-Functionalized N-Heterocyclic Carbene Ligands:
 Synthesis, Ruthenium Coordination Chemistry, and Ruthenium Alkylidene
 Complexes for Olefin Metathesis.
;
_journal_issue 21
_journal_name_full 'Inorganic chemistry'
_journal_page_first 10126
_journal_page_last 10140
_journal_paper_doi 10.1021/acs.inorgchem.5b00513
_journal_volume 54
_journal_year 2015
_chemical_formula_sum 'C15 H28 F3 N2 O3 P S'
_chemical_formula_weight 404.42
_chemical_name_common 'in manuscript 1b'
_space_group_crystal_system orthorhombic
_space_group_IT_number 19
_space_group_name_Hall 'P 2ac 2ab'
_space_group_name_H-M_alt 'P 21 21 21'
_atom_sites_solution_hydrogens geom
_atom_sites_solution_primary direct
_audit_creation_method SHELXL-2013
_cell_angle_alpha 90
_cell_angle_beta 90
_cell_angle_gamma 90
_cell_formula_units_Z 4
_cell_length_a 16.3820(11)
_cell_length_b 10.5135(7)
_cell_length_c 11.8675(8)
_cell_measurement_reflns_used 3586
_cell_measurement_temperature 200(2)
_cell_measurement_theta_max 23.32
_cell_measurement_theta_min 2.49
_cell_volume 2044.0(2)
_computing_cell_refinement 'Bruker SAINT'
_computing_data_collection 'Bruker APEX2'
_computing_data_reduction 'Bruker SAINT'
_computing_molecular_graphics 'Bruker SHELXTL'
_computing_publication_material 'Bruker SHELXTL'
_computing_structure_refinement 'SHELXL-2013 (Sheldrick, 2013)'
_computing_structure_solution 'SHELXS-97 (Sheldrick 2008)'
_diffrn_ambient_temperature 200(2)
_diffrn_measured_fraction_theta_full 1.000
_diffrn_measured_fraction_theta_max 0.996
_diffrn_measurement_device_type 'Bruker APEX-II Quazar'
_diffrn_measurement_method '\f and \w scans'
_diffrn_radiation_type MoK\a
_diffrn_radiation_wavelength 0.71073
_diffrn_reflns_av_R_equivalents 0.0529
_diffrn_reflns_av_unetI/netI 0.0611
_diffrn_reflns_Laue_measured_fraction_full 1.000
_diffrn_reflns_Laue_measured_fraction_max 0.996
_diffrn_reflns_limit_h_max 19
_diffrn_reflns_limit_h_min -19
_diffrn_reflns_limit_k_max 12
_diffrn_reflns_limit_k_min -12
_diffrn_reflns_limit_l_max 14
_diffrn_reflns_limit_l_min -14
_diffrn_reflns_number 13547
_diffrn_reflns_point_group_measured_fraction_full 0.999
_diffrn_reflns_point_group_measured_fraction_max 0.993
_diffrn_reflns_theta_full 25.242
_diffrn_reflns_theta_max 25.722
_diffrn_reflns_theta_min 2.119
_diffrn_source 'ImuS microsource'
_exptl_absorpt_coefficient_mu 0.279
_exptl_absorpt_correction_T_max 0.9582
_exptl_absorpt_correction_T_min 0.8273
_exptl_absorpt_correction_type multi-scan
_exptl_absorpt_process_details
;
Sheldrick, G. M. (2008). <i>SADABS</i>. University of G\"ottingen, Germany.
;
_exptl_crystal_colour colourless
_exptl_crystal_density_diffrn 1.314
_exptl_crystal_description polyhedron
_exptl_crystal_F_000 856
_exptl_crystal_size_max 0.180
_exptl_crystal_size_mid 0.080
_exptl_crystal_size_min 0.050
_refine_diff_density_max 0.592
_refine_diff_density_min -0.563
_refine_diff_density_rms 0.073
_refine_ls_abs_structure_details
; 
 Flack x determined using 1146 quotients [(I+)-(I-)]/[(I+)+(I-)] 
 (Parsons and Flack (2004), Acta Cryst. A60, s61). 
;
_refine_ls_abs_structure_Flack -0.01(5)
_refine_ls_extinction_method none
_refine_ls_goodness_of_fit_ref 1.086
_refine_ls_hydrogen_treatment constr
_refine_ls_matrix_type full
_refine_ls_number_parameters 226
_refine_ls_number_reflns 3885
_refine_ls_number_restraints 189
_refine_ls_restrained_S_all 1.148
_refine_ls_R_factor_all 0.0822
_refine_ls_R_factor_gt 0.0654
_refine_ls_shift/su_max 0.000
_refine_ls_shift/su_mean 0.000
_refine_ls_structure_factor_coef Fsqd
_refine_ls_weighting_details 'w=1/[\s^2^(Fo^2^)+(0.0188P)^2^+5.4741P] where P=(Fo^2^+2Fc^2^)/3'
_refine_ls_weighting_scheme calc
_refine_ls_wR_factor_gt 0.1339
_refine_ls_wR_factor_ref 0.1414
_reflns_Friedel_coverage 0.746
_reflns_Friedel_fraction_full 0.997
_reflns_Friedel_fraction_max 0.988
_reflns_number_gt 3172
_reflns_number_total 3885
_reflns_threshold_expression 'I > 2\s(I)'
_cod_data_source_file ic5b00513_si_002.cif
_cod_data_source_block chb14
_cod_database_code 4346138
_shelx_space_group_comment
; 
The symmetry employed for this shelxl refinement is uniquely defined 
by the following loop, which should always be used as a source of 
symmetry information in preference to the above space-group names. 
They are only intended as comments. 
;
_shelx_estimated_absorpt_t_min 0.952
_shelx_estimated_absorpt_t_max 0.986
_shelxl_version_number 2013-4

loop_
_space_group_symop_operation_xyz
'x, y, z'
'-x+1/2, -y, z+1/2'
'-x, y+1/2, -z+1/2'
'x+1/2, -y+1/2, -z'

loop_
_atom_site_label
_atom_site_type_symbol
_atom_site_fract_x
_atom_site_fract_y
_atom_site_fract_z
_atom_site_U_iso_or_equiv
_atom_site_adp_type
_atom_site_occupancy
_atom_site_site_symmetry_order
_atom_site_calc_flag
_atom_site_refinement_flags_posn
_atom_site_refinement_flags_adp
P1 P 0.25468(10) 1.24568(15) 1.04037(14) 0.0256(4) Uani 1 1 d . U
C1 C 0.2010(4) 1.1436(6) 0.8454(5) 0.0245(14) Uani 1 1 d . U
H1 H 0.2293 1.0672 0.8629 0.029 Uiso 1 1 calc R U
N2 N 0.2018(3) 1.2474(5) 0.9086(4) 0.0251(11) Uani 1 1 d . U
C3 C 0.1543(4) 1.3383(6) 0.8523(6) 0.0296(15) Uani 1 1 d . U
H3 H 0.1437 1.4228 0.8766 0.036 Uiso 1 1 calc R U
C4 C 0.1266(4) 1.2835(6) 0.7576(6) 0.0278(15) Uani 1 1 d . U
H4 H 0.0930 1.3228 0.7024 0.033 Uiso 1 1 calc R U
N5 N 0.1552(3) 1.1605(5) 0.7543(5) 0.0239(12) Uani 1 1 d . U
C6 C 0.1384(4) 1.0620(6) 0.6666(6) 0.0262(15) Uani 1 1 d . U
H6 H 0.1775 0.9901 0.6784 0.031 Uiso 1 1 calc R U
C7 C 0.0531(4) 1.0116(7) 0.6837(7) 0.0353(17) Uani 1 1 d . U
H7A H 0.0481 0.9772 0.7601 0.053 Uiso 1 1 calc R U
H7B H 0.0422 0.9442 0.6287 0.053 Uiso 1 1 calc R U
H7C H 0.0137 1.0808 0.6734 0.053 Uiso 1 1 calc R U
C8 C 0.1535(4) 1.1164(7) 0.5509(6) 0.0365(16) Uani 1 1 d . U
H8A H 0.2100 1.1463 0.5457 0.055 Uiso 1 1 calc R U
H8B H 0.1162 1.1878 0.5377 0.055 Uiso 1 1 calc R U
H8C H 0.1440 1.0505 0.4940 0.055 Uiso 1 1 calc R U
C11 C 0.1700(4) 1.2807(7) 1.1397(6) 0.0339(16) Uani 1 1 d . U
C12 C 0.1131(8) 1.1691(14) 1.1259(11) 0.134(6) Uani 1 1 d . U
H12A H 0.1442 1.0898 1.1320 0.201 Uiso 1 1 calc R U
H12B H 0.0869 1.1734 1.0518 0.201 Uiso 1 1 calc R U
H12C H 0.0713 1.1717 1.1850 0.201 Uiso 1 1 calc R U
C13 C 0.1224(8) 1.3988(13) 1.1287(10) 0.112(5) Uani 1 1 d . U
H13A H 0.1585 1.4723 1.1388 0.168 Uiso 1 1 calc R U
H13B H 0.0795 1.4005 1.1862 0.168 Uiso 1 1 calc R U
H13C H 0.0974 1.4023 1.0537 0.168 Uiso 1 1 calc R U
C14 C 0.2045(6) 1.2727(13) 1.2568(7) 0.090(4) Uani 1 1 d . U
H14A H 0.2426 1.3433 1.2690 0.135 Uiso 1 1 calc R U
H14B H 0.2334 1.1918 1.2660 0.135 Uiso 1 1 calc R U
H14C H 0.1600 1.2779 1.3118 0.135 Uiso 1 1 calc R U
C15 C 0.3271(4) 1.3820(7) 1.0237(6) 0.0356(16) Uani 1 1 d . U
C16 C 0.3753(7) 1.3531(14) 0.9177(10) 0.117(5) Uani 1 1 d . U
H16A H 0.3980 1.2670 0.9225 0.176 Uiso 1 1 calc R U
H16B H 0.4199 1.4147 0.9100 0.176 Uiso 1 1 calc R U
H16C H 0.3393 1.3590 0.8520 0.176 Uiso 1 1 calc R U
C17 C 0.2940(6) 1.5157(8) 1.0162(10) 0.078(3) Uani 1 1 d . U
H17A H 0.2567 1.5221 0.9519 0.117 Uiso 1 1 calc R U
H17B H 0.3392 1.5757 1.0063 0.117 Uiso 1 1 calc R U
H17C H 0.2644 1.5363 1.0857 0.117 Uiso 1 1 calc R U
C18 C 0.3845(6) 1.3770(9) 1.1251(8) 0.065(3) Uani 1 1 d . U
H18A H 0.4082 1.2917 1.1314 0.098 Uiso 1 1 calc R U
H18B H 0.3539 1.3968 1.1939 0.098 Uiso 1 1 calc R U
H18C H 0.4283 1.4395 1.1152 0.098 Uiso 1 1 calc R U
S1 S 0.09139(10) 0.79324(17) 0.96046(16) 0.0300(4) Uani 1 1 d . U
O11 O 0.1164(3) 0.6680(5) 0.9252(4) 0.0474(15) Uani 1 1 d . U
O12 O 0.0092(3) 0.8274(5) 0.9307(5) 0.0503(16) Uani 1 1 d . U
O13 O 0.1514(3) 0.8911(5) 0.9437(5) 0.0453(14) Uani 1 1 d . U
C21 C 0.0863(5) 0.7774(8) 1.1134(6) 0.0410(18) Uani 1 1 d . U
F11 F 0.0576(4) 0.8831(5) 1.1600(5) 0.0809(18) Uani 1 1 d . U
F12 F 0.1588(3) 0.7524(6) 1.1564(4) 0.0709(16) Uani 1 1 d . U
F13 F 0.0355(3) 0.6854(5) 1.1432(4) 0.0599(14) Uani 1 1 d . U

loop_
_atom_site_aniso_label
_atom_site_aniso_U_11
_atom_site_aniso_U_22
_atom_site_aniso_U_33
_atom_site_aniso_U_23
_atom_site_aniso_U_13
_atom_site_aniso_U_12
P1 0.0317(8) 0.0239(8) 0.0213(7) 0.0002(8) -0.0054(8) 0.0047(8)
C1 0.025(3) 0.023(3) 0.026(3) 0.003(3) -0.004(3) -0.001(3)
N2 0.030(3) 0.022(3) 0.024(2) 0.002(2) -0.001(2) 0.004(2)
C3 0.039(4) 0.025(3) 0.025(3) -0.001(3) -0.006(3) 0.010(3)
C4 0.037(4) 0.021(3) 0.026(3) -0.001(3) -0.006(3) 0.008(3)
N5 0.025(3) 0.022(3) 0.025(3) -0.004(2) -0.003(2) 0.003(2)
C6 0.022(3) 0.027(3) 0.029(3) -0.007(3) -0.005(3) 0.003(3)
C7 0.035(4) 0.031(4) 0.039(4) -0.002(3) -0.004(3) -0.009(3)
C8 0.036(4) 0.044(4) 0.030(4) -0.007(3) 0.000(3) 0.001(3)
C11 0.035(4) 0.039(4) 0.027(3) -0.002(3) 0.006(3) -0.004(3)
C12 0.122(9) 0.152(10) 0.128(10) -0.076(8) 0.093(8) -0.089(8)
C13 0.131(10) 0.115(8) 0.089(8) 0.037(7) 0.066(8) 0.074(8)
C14 0.095(7) 0.143(11) 0.032(4) 0.001(6) 0.010(4) 0.047(8)
C15 0.035(4) 0.045(4) 0.027(4) 0.002(3) -0.005(3) -0.014(3)
C16 0.104(8) 0.155(12) 0.093(7) -0.052(7) 0.048(7) -0.087(8)
C17 0.083(7) 0.041(4) 0.109(9) 0.030(5) -0.046(6) -0.027(4)
C18 0.075(6) 0.043(5) 0.078(6) 0.003(5) -0.046(5) -0.010(5)
S1 0.0292(8) 0.0358(9) 0.0251(8) 0.0090(9) -0.0039(8) -0.0045(7)
O11 0.061(4) 0.046(3) 0.035(3) -0.003(2) 0.009(3) 0.006(3)
O12 0.031(3) 0.058(4) 0.061(4) 0.019(3) -0.016(3) -0.003(2)
O13 0.040(3) 0.051(3) 0.044(3) 0.017(3) -0.005(3) -0.018(2)
C21 0.051(4) 0.040(4) 0.033(4) 0.005(3) 0.002(3) -0.003(3)
F11 0.129(5) 0.059(3) 0.054(3) -0.009(3) 0.023(3) 0.004(4)
F12 0.058(3) 0.114(5) 0.040(3) 0.020(3) -0.019(2) -0.011(3)
F13 0.067(3) 0.056(3) 0.056(3) 0.023(3) 0.023(3) -0.006(3)

loop_
_atom_type_symbol
_atom_type_description
_atom_type_scat_dispersion_real
_atom_type_scat_dispersion_imag
_atom_type_scat_source
C C 0.0033 0.0016 'International Tables Vol C Tables 4.2.6.8 and 6.1.1.4'
H H 0.0000 0.0000 'International Tables Vol C Tables 4.2.6.8 and 6.1.1.4'
N N 0.0061 0.0033 'International Tables Vol C Tables 4.2.6.8 and 6.1.1.4'
O O 0.0106 0.0060 'International Tables Vol C Tables 4.2.6.8 and 6.1.1.4'
F F 0.0171 0.0103 'International Tables Vol C Tables 4.2.6.8 and 6.1.1.4'
P P 0.1023 0.0942 'International Tables Vol C Tables 4.2.6.8 and 6.1.1.4'
S S 0.1246 0.1234 'International Tables Vol C Tables 4.2.6.8 and 6.1.1.4'

loop_
_geom_angle_atom_site_label_1
_geom_angle_atom_site_label_2
_geom_angle_atom_site_label_3
_geom_angle
N2 P1 C11 101.0(3)
N2 P1 C15 102.0(3)
C11 P1 C15 112.9(3)
N2 C1 N5 110.9(6)
N2 C1 H1 124.6
N5 C1 H1 124.6
C1 N2 C3 106.6(5)
C1 N2 P1 119.5(4)
C3 N2 P1 133.9(5)
C4 C3 N2 107.1(6)
C4 C3 H3 126.4
N2 C3 H3 126.4
C3 C4 N5 108.2(6)
C3 C4 H4 125.9
N5 C4 H4 125.9
C1 N5 C4 107.2(6)
C1 N5 C6 125.3(5)
C4 N5 C6 127.5(5)
N5 C6 C7 108.7(6)
N5 C6 C8 110.0(6)
C7 C6 C8 114.1(6)
N5 C6 H6 108.0
C7 C6 H6 108.0
C8 C6 H6 108.0
C6 C7 H7A 109.5
C6 C7 H7B 109.5
H7A C7 H7B 109.5
C6 C7 H7C 109.5
H7A C7 H7C 109.5
H7B C7 H7C 109.5
C6 C8 H8A 109.5
C6 C8 H8B 109.5
H8A C8 H8B 109.5
C6 C8 H8C 109.5
H8A C8 H8C 109.5
H8B C8 H8C 109.5
C13 C11 C14 109.2(8)
C13 C11 C12 108.6(9)
C14 C11 C12 106.8(9)
C13 C11 P1 120.4(6)
C14 C11 P1 107.2(6)
C12 C11 P1 103.8(6)
C11 C12 H12A 109.5
C11 C12 H12B 109.5
H12A C12 H12B 109.5
C11 C12 H12C 109.5
H12A C12 H12C 109.5
H12B C12 H12C 109.5
C11 C13 H13A 109.5
C11 C13 H13B 109.5
H13A C13 H13B 109.5
C11 C13 H13C 109.5
H13A C13 H13C 109.5
H13B C13 H13C 109.5
C11 C14 H14A 109.5
C11 C14 H14B 109.5
H14A C14 H14B 109.5
C11 C14 H14C 109.5
H14A C14 H14C 109.5
H14B C14 H14C 109.5
C17 C15 C16 109.0(9)
C17 C15 C18 107.4(7)
C16 C15 C18 109.1(8)
C17 C15 P1 119.4(6)
C16 C15 P1 105.4(6)
C18 C15 P1 106.3(5)
C15 C16 H16A 109.5
C15 C16 H16B 109.5
H16A C16 H16B 109.5
C15 C16 H16C 109.5
H16A C16 H16C 109.5
H16B C16 H16C 109.5
C15 C17 H17A 109.5
C15 C17 H17B 109.5
H17A C17 H17B 109.5
C15 C17 H17C 109.5
H17A C17 H17C 109.5
H17B C17 H17C 109.5
C15 C18 H18A 109.5
C15 C18 H18B 109.5
H18A C18 H18B 109.5
C15 C18 H18C 109.5
H18A C18 H18C 109.5
H18B C18 H18C 109.5
O13 S1 O12 115.3(3)
O13 S1 O11 114.7(3)
O12 S1 O11 115.1(4)
O13 S1 C21 103.6(4)
O12 S1 C21 102.9(4)
O11 S1 C21 102.6(4)
F12 C21 F13 108.4(7)
F12 C21 F11 108.9(7)
F13 C21 F11 106.2(7)
F12 C21 S1 111.2(5)
F13 C21 S1 111.2(6)
F11 C21 S1 110.7(6)

loop_
_geom_bond_atom_site_label_1
_geom_bond_atom_site_label_2
_geom_bond_distance
P1 N2 1.788(5)
P1 C11 1.857(7)
P1 C15 1.871(7)
C1 N2 1.325(8)
C1 N5 1.327(8)
C1 H1 0.9500
N2 C3 1.402(8)
C3 C4 1.341(9)
C3 H3 0.9500
C4 N5 1.376(8)
C4 H4 0.9500
N5 C6 1.494(8)
C6 C7 1.507(9)
C6 C8 1.508(10)
C6 H6 1.0000
C7 H7A 0.9800
C7 H7B 0.9800
C7 H7C 0.9800
C8 H8A 0.9800
C8 H8B 0.9800
C8 H8C 0.9800
C11 C13 1.473(13)
C11 C14 1.502(11)
C11 C12 1.507(13)
C12 H12A 0.9800
C12 H12B 0.9800
C12 H12C 0.9800
C13 H13A 0.9800
C13 H13B 0.9800
C13 H13C 0.9800
C14 H14A 0.9800
C14 H14B 0.9800
C14 H14C 0.9800
C15 C17 1.511(11)
C15 C16 1.516(12)
C15 C18 1.528(10)
C16 H16A 0.9800
C16 H16B 0.9800
C16 H16C 0.9800
C17 H17A 0.9800
C17 H17B 0.9800
C17 H17C 0.9800
C18 H18A 0.9800
C18 H18B 0.9800
C18 H18C 0.9800
S1 O13 1.437(5)
S1 O12 1.437(5)
S1 O11 1.441(6)
S1 C21 1.825(7)
C21 F12 1.319(9)
C21 F13 1.323(9)
C21 F11 1.328(9)

loop_
_geom_torsion_atom_site_label_1
_geom_torsion_atom_site_label_2
_geom_torsion_atom_site_label_3
_geom_torsion_atom_site_label_4
_geom_torsion
N5 C1 N2 C3 -1.3(7)
N5 C1 N2 P1 176.5(4)
C11 P1 N2 C1 -119.5(5)
C15 P1 N2 C1 124.0(5)
C11 P1 N2 C3 57.6(7)
C15 P1 N2 C3 -59.0(7)
C1 N2 C3 C4 0.5(8)
P1 N2 C3 C4 -176.9(5)
N2 C3 C4 N5 0.5(8)
N2 C1 N5 C4 1.6(7)
N2 C1 N5 C6 -177.8(5)
C3 C4 N5 C1 -1.2(8)
C3 C4 N5 C6 178.2(6)
C1 N5 C6 C7 103.5(7)
C4 N5 C6 C7 -75.8(8)
C1 N5 C6 C8 -131.0(7)
C4 N5 C6 C8 49.7(8)
N2 P1 C11 C13 -58.6(9)
C15 P1 C11 C13 49.5(9)
N2 P1 C11 C14 175.8(7)
C15 P1 C11 C14 -76.0(7)
N2 P1 C11 C12 63.0(8)
C15 P1 C11 C12 171.2(8)
N2 P1 C15 C17 66.7(7)
C11 P1 C15 C17 -40.9(8)
N2 P1 C15 C16 -56.1(8)
C11 P1 C15 C16 -163.7(7)
N2 P1 C15 C18 -171.8(6)
C11 P1 C15 C18 80.7(6)
O13 S1 C21 F12 -56.2(7)
O12 S1 C21 F12 -176.6(6)
O11 S1 C21 F12 63.5(7)
O13 S1 C21 F13 -177.1(5)
O12 S1 C21 F13 62.4(6)
O11 S1 C21 F13 -57.4(6)
O13 S1 C21 F11 65.1(7)
O12 S1 C21 F11 -55.4(7)
O11 S1 C21 F11 -175.2(6)
